data_7014367
loop_
_publ_author_name
'Zheng, Ai-Xia'
'Ren, Zhi-Gang'
'Li, Ling-Ling'
'Shang, Hai'
'Li, Hong-Xi'
'Lang, Jian-Ping'

_publ_section_title
;
 Reactions of a gold(I) thiolate complex [Au(Tab)(2)](2)(PF(6))(2) (Tab
 = 4-(trimethylammonio)benzenethiolate) with diphosphine ligands.
;
_journal_issue 3
_journal_name_full 'Dalton transactions (Cambridge, England : 2003)'
_journal_page_first 589
_journal_page_last 596
_journal_paper_doi 10.1039/c0dt00620c
_journal_volume 40
_journal_year 2011
_chemical_formula_moiety '2(C44 H50 Au2 N2 P2 S2), 4(F6 P), 2(C H4 O)'
_chemical_formula_sum 'C90 H108 Au4 F24 N4 O2 P8 S4'
_chemical_formula_weight 2897.72
_chemical_name_systematic
;
?
;
_space_group_IT_number 2
_symmetry_cell_setting triclinic
_symmetry_space_group_name_Hall '-P 1'
_symmetry_space_group_name_H-M 'P -1'
_atom_sites_solution_hydrogens geom
_atom_sites_solution_primary direct
_atom_sites_solution_secondary difmap
_audit_creation_method SHELXL-97
_cell_angle_alpha 81.10(3)
_cell_angle_beta 70.71(3)
_cell_angle_gamma 81.21(3)
_cell_formula_units_Z 2
_cell_length_a 14.318(3)
_cell_length_b 20.583(4)
_cell_length_c 20.796(4)
_cell_measurement_reflns_used 18381
_cell_measurement_temperature 223(2)
_cell_measurement_theta_max 27.4623
_cell_measurement_theta_min 3.0178
_cell_volume 5681(2)
_computing_cell_refinement 'CrystalClear, Ver. 1.30 (Rigaku/MSC, 2001)'
_computing_data_collection 'CrystalClear, Ver. 1.30 (Rigaku/MSC, 2001)'
_computing_data_reduction 'CrystalStructure, Ver. 3.60 (Rigaku/MSC, 2004)'
_computing_molecular_graphics 'ORTEPII (Johnson, 1976)'
_computing_publication_material SHELXL97
_computing_structure_refinement 'SHELXL-97 (Sheldrick, 1997)'
_computing_structure_solution 'SHELXS-97 (Sheldrick, 1990)'
_diffrn_ambient_temperature 223(2)
_diffrn_measured_fraction_theta_full 0.983
_diffrn_measured_fraction_theta_max 0.983
_diffrn_measurement_device_type 'Rigaku MercuryCCD area detector'
_diffrn_measurement_method \w
_diffrn_radiation_monochromator graphite
_diffrn_radiation_source 'fine-focus sealed tube'
_diffrn_radiation_type MoK\a
_diffrn_radiation_wavelength 0.71073
_diffrn_reflns_av_R_equivalents 0.0587
_diffrn_reflns_av_sigmaI/netI 0.0938
_diffrn_reflns_limit_h_max 15
_diffrn_reflns_limit_h_min -17
_diffrn_reflns_limit_k_max 24
_diffrn_reflns_limit_k_min -24
_diffrn_reflns_limit_l_max 22
_diffrn_reflns_limit_l_min -24
_diffrn_reflns_number 39095
_diffrn_reflns_theta_full 25.00
_diffrn_reflns_theta_max 25.00
_diffrn_reflns_theta_min 3.02
_diffrn_standards_decay_% 0
_diffrn_standards_interval_count 0
_diffrn_standards_interval_time 0
_diffrn_standards_number 0
_exptl_absorpt_coefficient_mu 5.418
_exptl_absorpt_correction_T_max 0.4104
_exptl_absorpt_correction_T_min 0.2205
_exptl_absorpt_correction_type multi-scan
_exptl_absorpt_process_details 'Jacobson, R. (1998) Private communication to Rigaku Company, Tokyo, Japan.'
_exptl_crystal_colour Colorless
_exptl_crystal_density_diffrn 1.694
_exptl_crystal_density_method 'not measured'
_exptl_crystal_description club
_exptl_crystal_F_000 2816
_exptl_crystal_size_max 0.40
_exptl_crystal_size_mid 0.20
_exptl_crystal_size_min 0.20
_refine_diff_density_max 2.432
_refine_diff_density_min -3.494
_refine_diff_density_rms 0.174
_refine_ls_extinction_method none
_refine_ls_goodness_of_fit_ref 1.159
_refine_ls_hydrogen_treatment constr
_refine_ls_matrix_type full
_refine_ls_number_parameters 1052
_refine_ls_number_reflns 19635
_refine_ls_number_restraints 103
_refine_ls_restrained_S_all 1.158
_refine_ls_R_factor_all 0.1055
_refine_ls_R_factor_gt 0.0826
_refine_ls_shift/su_max 0.006
_refine_ls_shift/su_mean 0.000
_refine_ls_structure_factor_coef Fsqd
_refine_ls_weighting_details 'calc w=1/[\s^2^(Fo^2^)+(0.0761P)^2^+17.3506P] where P=(Fo^2^+2Fc^2^)/3'
_refine_ls_weighting_scheme calc
_refine_ls_wR_factor_gt 0.1879
_refine_ls_wR_factor_ref 0.2021
_reflns_number_gt 15373
_reflns_number_total 19635
_reflns_threshold_expression >2sigma(I)
_cod_data_source_file C0DT00620C.TXT
_cod_data_source_block 1^.^2MeOH
_cod_depositor_comments
;
The following automatic conversions were performed:
'_exptl_absorpt_correction_type' value 'Multi-scan' changed to
'multi-scan' according to
'/home/saulius/struct/CIF-dictionaries/cif_core.dic' dictionary named
'cif_core.dic' version 2.4.1 from 2010-06-29.

Automatic conversion script
Id: cif_fix_enum 1555 2011-01-17 13:19:09Z saulius 
;
_cod_database_code 7014367

loop_
_symmetry_equiv_pos_as_xyz
'x, y, z'
'-x, -y, -z'

loop_
_atom_site_label
_atom_site_type_symbol
_atom_site_fract_x
_atom_site_fract_y
_atom_site_fract_z
_atom_site_U_iso_or_equiv
_atom_site_adp_type
_atom_site_occupancy
_atom_site_symmetry_multiplicity
_atom_site_calc_flag
_atom_site_refinement_flags
_atom_site_disorder_assembly
_atom_site_disorder_group
Au1 Au -0.19021(4) 0.70733(3) 0.22085(3) 0.04704(16) Uani 1 1 d . . .
Au2 Au 0.19187(4) 0.56056(3) 0.31349(4) 0.0631(2) Uani 1 1 d . . .
Au3 Au 0.18259(4) 0.66645(2) 0.40563(3) 0.04160(15) Uani 1 1 d . A .
Au4 Au 0.69666(4) 0.58592(3) 0.28677(3) 0.04067(14) Uani 1 1 d . . .
S1 S -0.3154(3) 0.74918(17) 0.31353(18) 0.0467(8) Uani 1 1 d . A .
S2 S 0.1756(3) 0.5062(2) 0.4214(2) 0.0711(12) Uani 1 1 d . A .
S3 S 0.0191(2) 0.67133(17) 0.4067(2) 0.0507(9) Uani 1 1 d . . .
S4 S 0.8198(3) 0.58299(19) 0.3371(2) 0.0511(9) Uani 1 1 d . . .
N2 N 1.0038(10) 0.2993(7) 0.3672(7) 0.067(4) Uani 1 1 d . . .
N3 N -0.1255(9) 0.9615(6) 0.3513(6) 0.052(3) Uani 1 1 d . A .
N4 N 0.3817(9) 0.2275(6) 0.4297(6) 0.049(3) Uani 1 1 d . . .
C1 C -0.3583(10) 0.8283(7) 0.2855(7) 0.049(3) Uani 1 1 d . . .
C2 C -0.4406(14) 0.8632(9) 0.3306(10) 0.082(6) Uani 1 1 d . A .
H2 H -0.4709 0.8420 0.3744 0.098 Uiso 1 1 calc R . .
C3 C -0.4780(12) 0.9259(8) 0.3137(8) 0.070(5) Uani 1 1 d . . .
H3 H -0.5334 0.9464 0.3456 0.083 Uiso 1 1 calc R A .
C4 C -0.4367(12) 0.9594(7) 0.2515(8) 0.059(4) Uani 1 1 d . A .
C5 C -0.3534(14) 0.9277(10) 0.2039(9) 0.095(7) Uani 1 1 d . . .
H5 H -0.3221 0.9495 0.1605 0.114 Uiso 1 1 calc R A .
C6 C -0.3197(13) 0.8633(8) 0.2235(8) 0.078(6) Uani 1 1 d . A .
H6 H -0.2657 0.8421 0.1913 0.094 Uiso 1 1 calc R . .
C10 C 0.8747(11) 0.5007(8) 0.3412(8) 0.059(3) Uani 1 1 d U . .
C11 C 0.9352(11) 0.4812(8) 0.3845(8) 0.059(3) Uani 1 1 d U . .
H11 H 0.9460 0.5129 0.4086 0.071 Uiso 1 1 calc R . .
C12 C 0.9794(11) 0.4158(8) 0.3922(9) 0.066(4) Uani 1 1 d U . .
H12 H 1.0200 0.4037 0.4205 0.079 Uiso 1 1 calc R . .
C13 C 0.9617(11) 0.3697(8) 0.3570(9) 0.063(4) Uani 1 1 d U . .
C14 C 0.9023(14) 0.3883(9) 0.3174(10) 0.085(4) Uani 1 1 d U . .
H14 H 0.8885 0.3560 0.2953 0.102 Uiso 1 1 calc R . .
C15 C 0.8605(13) 0.4530(8) 0.3078(9) 0.077(4) Uani 1 1 d U . .
H15 H 0.8221 0.4640 0.2779 0.093 Uiso 1 1 calc R . .
C16 C 1.0433(17) 0.2704(10) 0.3000(10) 0.114(9) Uani 1 1 d . . .
H16A H 1.0720 0.3041 0.2637 0.171 Uiso 1 1 calc R . .
H16B H 0.9895 0.2544 0.2905 0.171 Uiso 1 1 calc R . .
H16C H 1.0941 0.2339 0.3025 0.171 Uiso 1 1 calc R . .
C17 C 0.9205(13) 0.2573(9) 0.4105(10) 0.084(6) Uani 1 1 d . . .
H17A H 0.8916 0.2723 0.4557 0.125 Uiso 1 1 calc R . .
H17B H 0.9476 0.2113 0.4149 0.125 Uiso 1 1 calc R . .
H17C H 0.8695 0.2617 0.3884 0.125 Uiso 1 1 calc R . .
C18 C 1.0787(13) 0.2917(8) 0.4041(11) 0.086(6) Uani 1 1 d . . .
H18A H 1.1381 0.3110 0.3745 0.130 Uiso 1 1 calc R . .
H18B H 1.0957 0.2451 0.4167 0.130 Uiso 1 1 calc R . .
H18C H 1.0512 0.3141 0.4451 0.130 Uiso 1 1 calc R . .
C19 C -0.0185(9) 0.7563(6) 0.3921(7) 0.041(3) Uani 1 1 d . A .
C20 C -0.0991(9) 0.7734(7) 0.3646(7) 0.048(3) Uani 1 1 d . . .
H20 H -0.1303 0.7401 0.3562 0.058 Uiso 1 1 calc R A .
C21 C -0.1315(10) 0.8401(7) 0.3502(7) 0.052(4) Uani 1 1 d . A .
H21 H -0.1814 0.8515 0.3290 0.062 Uiso 1 1 calc R . .
C22 C -0.0905(10) 0.8902(7) 0.3670(6) 0.047(3) Uani 1 1 d . . .
C23 C -0.0154(9) 0.8734(7) 0.3962(7) 0.049(3) Uani 1 1 d . A .
H23 H 0.0116 0.9067 0.4084 0.058 Uiso 1 1 calc R . .
C24 C 0.0208(10) 0.8074(7) 0.4080(8) 0.052(4) Uani 1 1 d . . .
H24 H 0.0731 0.7970 0.4270 0.062 Uiso 1 1 calc R A .
C25 C -0.0427(13) 0.9942(8) 0.2973(9) 0.077(5) Uani 1 1 d . . .
H25A H -0.0136 0.9668 0.2601 0.115 Uiso 1 1 calc R A .
H25B H 0.0079 0.9997 0.3171 0.115 Uiso 1 1 calc R . .
H25C H -0.0688 1.0371 0.2800 0.115 Uiso 1 1 calc R . .
C26 C -0.1538(14) 0.9971(8) 0.4144(9) 0.078(5) Uani 1 1 d . . .
H26A H -0.1731 1.0436 0.4029 0.117 Uiso 1 1 calc R A .
H26B H -0.0974 0.9926 0.4314 0.117 Uiso 1 1 calc R . .
H26C H -0.2092 0.9779 0.4495 0.117 Uiso 1 1 calc R . .
C27 C -0.2118(13) 0.9726(8) 0.3261(11) 0.089(6) Uani 1 1 d . . .
H27A H -0.1988 0.9468 0.2881 0.134 Uiso 1 1 calc R A .
H27B H -0.2234 1.0192 0.3106 0.134 Uiso 1 1 calc R . .
H27C H -0.2701 0.9591 0.3627 0.134 Uiso 1 1 calc R . .
C28 C 0.2367(10) 0.4242(7) 0.4182(7) 0.049(3) Uani 1 1 d . . .
C29 C 0.2999(14) 0.3982(8) 0.3602(8) 0.069(5) Uani 1 1 d . A .
H29 H 0.3122 0.4242 0.3175 0.083 Uiso 1 1 calc R . .
C30 C 0.3445(13) 0.3355(7) 0.3639(8) 0.073(5) Uani 1 1 d . . .
H30 H 0.3874 0.3190 0.3234 0.087 Uiso 1 1 calc R A .
C31 C 0.3298(10) 0.2953(7) 0.4238(8) 0.050(3) Uani 1 1 d . A .
C32 C 0.2653(11) 0.3213(8) 0.4818(8) 0.060(4) Uani 1 1 d . . .
H32 H 0.2532 0.2949 0.5242 0.072 Uiso 1 1 calc R A .
C33 C 0.2186(10) 0.3843(8) 0.4793(8) 0.061(4) Uani 1 1 d . A .
H33 H 0.1741 0.4003 0.5195 0.073 Uiso 1 1 calc R . .
C7 C -0.562(4) 1.053(3) 0.289(2) 0.089(5) Uiso 0.427(6) 1 d P A 1
H7A H -0.5399 1.0644 0.3249 0.134 Uiso 0.427(6) 1 calc PR A 1
H7B H -0.6058 1.0181 0.3084 0.134 Uiso 0.427(6) 1 calc PR A 1
H7C H -0.5988 1.0916 0.2721 0.134 Uiso 0.427(6) 1 calc PR A 1
C8 C -0.507(4) 1.027(3) 0.171(2) 0.089(5) Uiso 0.427(6) 1 d P A 1
H8A H -0.5020 1.0700 0.1438 0.134 Uiso 0.427(6) 1 calc PR A 1
H8B H -0.5749 1.0167 0.1860 0.134 Uiso 0.427(6) 1 calc PR A 1
H8C H -0.4634 0.9936 0.1442 0.134 Uiso 0.427(6) 1 calc PR A 1
C9 C -0.400(4) 1.075(3) 0.234(3) 0.089(5) Uiso 0.427(6) 1 d P A 1
H9A H -0.3890 1.1077 0.1936 0.134 Uiso 0.427(6) 1 calc PR A 1
H9B H -0.3377 1.0491 0.2336 0.134 Uiso 0.427(6) 1 calc PR A 1
H9C H -0.4263 1.0979 0.2748 0.134 Uiso 0.427(6) 1 calc PR A 1
C34 C 0.328(3) 0.185(2) 0.411(2) 0.081(5) Uiso 0.427(6) 1 d P A 1
H34A H 0.3337 0.1414 0.4354 0.121 Uiso 0.427(6) 1 calc PR A 1
H34B H 0.3559 0.1820 0.3617 0.121 Uiso 0.427(6) 1 calc PR A 1
H34C H 0.2588 0.2029 0.4216 0.121 Uiso 0.427(6) 1 calc PR A 1
C35 C 0.399(3) 0.210(2) 0.502(2) 0.081(5) Uiso 0.427(6) 1 d P A 1
H35A H 0.4396 0.1672 0.5026 0.121 Uiso 0.427(6) 1 calc PR A 1
H35B H 0.3355 0.2069 0.5375 0.121 Uiso 0.427(6) 1 calc PR A 1
H35C H 0.4332 0.2435 0.5095 0.121 Uiso 0.427(6) 1 calc PR A 1
C36 C 0.490(3) 0.226(2) 0.376(2) 0.081(5) Uiso 0.427(6) 1 d P A 1
H36A H 0.5284 0.2549 0.3876 0.121 Uiso 0.427(6) 1 calc PR A 1
H36B H 0.4859 0.2411 0.3303 0.121 Uiso 0.427(6) 1 calc PR A 1
H36C H 0.5232 0.1812 0.3766 0.121 Uiso 0.427(6) 1 calc PR A 1
C89 C 0.124(4) 0.429(3) 0.188(3) 0.098(15) Uiso 0.427(6) 1 d P A 1
O1 O 0.117(4) 0.381(3) 0.137(3) 0.19(2) Uiso 0.427(6) 1 d P A 1
P1 P -0.0724(9) 0.6540(6) 0.1408(6) 0.0520(9) Uiso 0.427(6) 1 d P A 1
P2 P 0.1972(8) 0.6377(6) 0.2079(5) 0.0520(9) Uiso 0.427(6) 1 d P A 1
C85 C 0.033(3) 0.6095(17) 0.1771(18) 0.0520(9) Uiso 0.427(6) 1 d P A 1
H85A H 0.0067 0.5789 0.2181 0.062 Uiso 0.427(6) 1 calc PR A 1
H85B H 0.0851 0.5852 0.1427 0.062 Uiso 0.427(6) 1 calc PR A 1
C86 C 0.074(2) 0.6694(18) 0.1948(18) 0.0520(9) Uiso 0.427(6) 1 d P A 1
H86A H 0.0270 0.6862 0.2366 0.062 Uiso 0.427(6) 1 calc PR A 1
H86B H 0.0817 0.7053 0.1572 0.062 Uiso 0.427(6) 1 calc PR A 1
C37 C -0.0180(16) 0.7107(10) 0.0656(9) 0.0520(9) Uiso 0.427(6) 1 d PG A 1
C38 C -0.0464(14) 0.7784(10) 0.0588(9) 0.0520(9) Uiso 0.427(6) 1 d PG A 1
H38 H -0.0962 0.7980 0.0947 0.062 Uiso 0.427(6) 1 calc PR A 1
C39 C -0.0012(16) 0.8172(8) -0.0013(11) 0.0520(9) Uiso 0.427(6) 1 d PG A 1
H39 H -0.0204 0.8630 -0.0060 0.062 Uiso 0.427(6) 1 calc PR A 1
C40 C 0.0724(15) 0.7882(9) -0.0545(9) 0.0520(9) Uiso 0.427(6) 1 d PG A 1
H40 H 0.1030 0.8145 -0.0952 0.062 Uiso 0.427(6) 1 calc PR A 1
C41 C 0.1009(14) 0.7205(10) -0.0477(9) 0.0520(9) Uiso 0.427(6) 1 d PG A 1
H41 H 0.1507 0.7010 -0.0837 0.062 Uiso 0.427(6) 1 calc PR A 1
C42 C 0.0557(16) 0.6818(8) 0.0124(11) 0.0520(9) Uiso 0.427(6) 1 d PG A 1
H42 H 0.0749 0.6360 0.0171 0.062 Uiso 0.427(6) 1 calc PR A 1
C43 C -0.111(3) 0.5905(17) 0.1088(19) 0.105(4) Uiso 0.427(6) 1 d PG A 1
C44 C -0.092(3) 0.525(2) 0.1344(16) 0.105(4) Uiso 0.427(6) 1 d PG A 1
H44 H -0.0611 0.5151 0.1685 0.126 Uiso 0.427(6) 1 calc PR A 1
C45 C -0.120(3) 0.4744(14) 0.1095(17) 0.105(4) Uiso 0.427(6) 1 d PG A 1
H45 H -0.1068 0.4302 0.1267 0.126 Uiso 0.427(6) 1 calc PR A 1
C46 C -0.166(3) 0.4892(17) 0.0589(18) 0.105(4) Uiso 0.427(6) 1 d PG A 1
H46 H -0.1842 0.4550 0.0421 0.126 Uiso 0.427(6) 1 calc PR A 1
C47 C -0.185(2) 0.5547(19) 0.0334(15) 0.105(4) Uiso 0.427(6) 1 d PG A 1
H47 H -0.2160 0.5647 -0.0008 0.126 Uiso 0.427(6) 1 calc PR A 1
C48 C -0.158(3) 0.6053(14) 0.0583(19) 0.105(4) Uiso 0.427(6) 1 d PG A 1
H48 H -0.1704 0.6495 0.0410 0.126 Uiso 0.427(6) 1 calc PR A 1
C49 C 0.2366(18) 0.7165(10) 0.2065(13) 0.054(9) Uiso 0.427(6) 1 d PG A 1
C50 C 0.1641(14) 0.7671(13) 0.2327(13) 0.058(9) Uiso 0.427(6) 1 d PG A 1
H50 H 0.0972 0.7588 0.2527 0.069 Uiso 0.427(6) 1 calc PR A 1
C51 C 0.1904(18) 0.8301(11) 0.2295(15) 0.077(12) Uiso 0.427(6) 1 d PG A 1
H51 H 0.1413 0.8643 0.2472 0.092 Uiso 0.427(6) 1 calc PR A 1
C52 C 0.289(2) 0.8425(10) 0.2000(15) 0.071(11) Uiso 0.427(6) 1 d PG A 1
H52 H 0.3070 0.8851 0.1978 0.085 Uiso 0.427(6) 1 calc PR A 1
C53 C 0.3618(15) 0.7919(13) 0.1737(14) 0.060(9) Uiso 0.427(6) 1 d PG A 1
H53 H 0.4286 0.8003 0.1538 0.072 Uiso 0.427(6) 1 calc PR A 1
C54 C 0.3355(16) 0.7289(11) 0.1770(14) 0.052(9) Uiso 0.427(6) 1 d PG A 1
H54 H 0.3845 0.6947 0.1592 0.063 Uiso 0.427(6) 1 calc PR A 1
C55 C 0.273(2) 0.6042(14) 0.1271(11) 0.076(3) Uiso 0.427(6) 1 d PG A 1
C56 C 0.297(2) 0.6490(11) 0.0684(14) 0.076(3) Uiso 0.427(6) 1 d PG A 1
H56 H 0.2786 0.6945 0.0714 0.091 Uiso 0.427(6) 1 calc PR A 1
C57 C 0.350(2) 0.6265(13) 0.0052(11) 0.076(3) Uiso 0.427(6) 1 d PG A 1
H57 H 0.3662 0.6569 -0.0345 0.091 Uiso 0.427(6) 1 calc PR A 1
C58 C 0.377(2) 0.5593(14) 0.0008(11) 0.076(3) Uiso 0.427(6) 1 d PG A 1
H58 H 0.4127 0.5441 -0.0420 0.091 Uiso 0.427(6) 1 calc PR A 1
C59 C 0.353(2) 0.5144(11) 0.0595(14) 0.076(3) Uiso 0.427(6) 1 d PG A 1
H59 H 0.3717 0.4689 0.0564 0.091 Uiso 0.427(6) 1 calc PR A 1
C60 C 0.301(2) 0.5369(13) 0.1226(11) 0.076(3) Uiso 0.427(6) 1 d PG A 1
H60 H 0.2841 0.5066 0.1623 0.091 Uiso 0.427(6) 1 calc PR A 1
C7' C -0.589(3) 1.0368(19) 0.2604(19) 0.089(5) Uiso 0.573(6) 1 d P A 2
H7'1 H -0.6109 1.0067 0.3019 0.134 Uiso 0.573(6) 1 calc PR A 2
H7'2 H -0.6156 1.0264 0.2262 0.134 Uiso 0.573(6) 1 calc PR A 2
H7'3 H -0.6138 1.0819 0.2705 0.134 Uiso 0.573(6) 1 calc PR A 2
C8' C -0.448(3) 1.0472(19) 0.1552(17) 0.089(5) Uiso 0.573(6) 1 d P A 2
H8'1 H -0.4756 1.0920 0.1450 0.134 Uiso 0.573(6) 1 calc PR A 2
H8'2 H -0.4740 1.0168 0.1360 0.134 Uiso 0.573(6) 1 calc PR A 2
H8'3 H -0.3758 1.0437 0.1354 0.134 Uiso 0.573(6) 1 calc PR A 2
C9' C -0.432(3) 1.074(2) 0.2616(19) 0.089(5) Uiso 0.573(6) 1 d P A 2
H9'1 H -0.4231 1.1155 0.2319 0.134 Uiso 0.573(6) 1 calc PR A 2
H9'2 H -0.3680 1.0533 0.2650 0.134 Uiso 0.573(6) 1 calc PR A 2
H9'3 H -0.4763 1.0827 0.3069 0.134 Uiso 0.573(6) 1 calc PR A 2
O1' O 0.302(6) 0.788(4) -0.074(4) 0.36(4) Uiso 0.573(6) 1 d P A 2
C89' C 0.251(6) 0.792(4) 0.002(4) 0.23(3) Uiso 0.573(6) 1 d P A 2
C34' C 0.307(2) 0.1774(17) 0.4603(17) 0.081(5) Uiso 0.573(6) 1 d P A 2
H34D H 0.3408 0.1331 0.4552 0.121 Uiso 0.573(6) 1 calc PR A 2
H34E H 0.2573 0.1851 0.4367 0.121 Uiso 0.573(6) 1 calc PR A 2
H34F H 0.2745 0.1821 0.5086 0.121 Uiso 0.573(6) 1 calc PR A 2
C35' C 0.452(3) 0.2209(18) 0.4640(17) 0.081(5) Uiso 0.573(6) 1 d P A 2
H35D H 0.4180 0.2254 0.5122 0.121 Uiso 0.573(6) 1 calc PR A 2
H35E H 0.4963 0.2549 0.4445 0.121 Uiso 0.573(6) 1 calc PR A 2
H35F H 0.4897 0.1776 0.4594 0.121 Uiso 0.573(6) 1 calc PR A 2
C36' C 0.436(3) 0.2010(17) 0.3614(16) 0.081(5) Uiso 0.573(6) 1 d P A 2
H36D H 0.4824 0.2314 0.3328 0.121 Uiso 0.573(6) 1 calc PR A 2
H36E H 0.3879 0.1967 0.3389 0.121 Uiso 0.573(6) 1 calc PR A 2
H36F H 0.4717 0.1581 0.3690 0.121 Uiso 0.573(6) 1 calc PR A 2
P1' P -0.0643(7) 0.6706(4) 0.1272(4) 0.0520(9) Uiso 0.573(6) 1 d P A 2
P2' P 0.1832(6) 0.6116(4) 0.2193(4) 0.0520(9) Uiso 0.573(6) 1 d P A 2
C85' C 0.0569(18) 0.6545(13) 0.1403(12) 0.0520(9) Uiso 0.573(6) 1 d P A 2
H85C H 0.1010 0.6276 0.1048 0.062 Uiso 0.573(6) 1 calc PR A 2
H85D H 0.0842 0.6969 0.1328 0.062 Uiso 0.573(6) 1 calc PR A 2
C86' C 0.0613(18) 0.6197(13) 0.2101(13) 0.0520(9) Uiso 0.573(6) 1 d P A 2
H86C H 0.0397 0.5756 0.2165 0.062 Uiso 0.573(6) 1 calc PR A 2
H86D H 0.0144 0.6447 0.2462 0.062 Uiso 0.573(6) 1 calc PR A 2
C37' C -0.0506(12) 0.7187(7) 0.0469(6) 0.0520(9) Uiso 0.573(6) 1 d PG A 2
C38' C -0.0914(11) 0.7845(8) 0.0460(6) 0.0520(9) Uiso 0.573(6) 1 d PG A 2
H38' H -0.1362 0.8002 0.0863 0.062 Uiso 0.573(6) 1 calc PR A 2
C39' C -0.0661(12) 0.8270(6) -0.0145(8) 0.0520(9) Uiso 0.573(6) 1 d PG A 2
H39' H -0.0938 0.8714 -0.0150 0.062 Uiso 0.573(6) 1 calc PR A 2
C40' C 0.0000(12) 0.8037(7) -0.0740(6) 0.0520(9) Uiso 0.573(6) 1 d PG A 2
H40' H 0.0171 0.8324 -0.1149 0.062 Uiso 0.573(6) 1 calc PR A 2
C41' C 0.0409(11) 0.7379(8) -0.0732(6) 0.0520(9) Uiso 0.573(6) 1 d PG A 2
H41' H 0.0856 0.7222 -0.1135 0.062 Uiso 0.573(6) 1 calc PR A 2
C42' C 0.0156(12) 0.6955(6) -0.0127(8) 0.0520(9) Uiso 0.573(6) 1 d PG A 2
H42' H 0.0432 0.6510 -0.0122 0.062 Uiso 0.573(6) 1 calc PR A 2
C43' C -0.084(2) 0.5855(12) 0.1117(14) 0.105(4) Uiso 0.573(6) 1 d PG A 2
C44' C -0.0223(17) 0.5267(15) 0.1155(12) 0.105(4) Uiso 0.573(6) 1 d PG A 2
H44' H 0.0341 0.5258 0.1295 0.126 Uiso 0.573(6) 1 calc PR A 2
C45' C -0.0443(19) 0.4693(12) 0.0987(13) 0.105(4) Uiso 0.573(6) 1 d PG A 2
H45' H -0.0028 0.4296 0.1013 0.126 Uiso 0.573(6) 1 calc PR A 2
C46' C -0.128(2) 0.4707(12) 0.0781(13) 0.105(4) Uiso 0.573(6) 1 d PG A 2
H46' H -0.1425 0.4318 0.0667 0.126 Uiso 0.573(6) 1 calc PR A 2
C47' C -0.1889(16) 0.5294(15) 0.0743(12) 0.105(4) Uiso 0.573(6) 1 d PG A 2
H47' H -0.2453 0.5304 0.0603 0.126 Uiso 0.573(6) 1 calc PR A 2
C48' C -0.1669(19) 0.5868(12) 0.0911(13) 0.105(4) Uiso 0.573(6) 1 d PG A 2
H48' H -0.2084 0.6266 0.0885 0.126 Uiso 0.573(6) 1 calc PR A 2
C49' C 0.2108(15) 0.6949(8) 0.2084(10) 0.045(6) Uiso 0.573(6) 1 d PG A 2
C50' C 0.1324(11) 0.7437(10) 0.2300(11) 0.074(9) Uiso 0.573(6) 1 d PG A 2
H50' H 0.0664 0.7330 0.2454 0.089 Uiso 0.573(6) 1 calc PR A 2
C51' C 0.1514(15) 0.8081(9) 0.2287(12) 0.076(9) Uiso 0.573(6) 1 d PG A 2
H51' H 0.0983 0.8411 0.2433 0.091 Uiso 0.573(6) 1 calc PR A 2
C52' C 0.2489(18) 0.8239(9) 0.2060(13) 0.091(11) Uiso 0.573(6) 1 d PG A 2
H52' H 0.2618 0.8675 0.2052 0.109 Uiso 0.573(6) 1 calc PR A 2
C53' C 0.3274(13) 0.7751(12) 0.1844(13) 0.091(11) Uiso 0.573(6) 1 d PG A 2
H53' H 0.3933 0.7858 0.1690 0.109 Uiso 0.573(6) 1 calc PR A 2
C54' C 0.3083(13) 0.7107(10) 0.1856(12) 0.077(10) Uiso 0.573(6) 1 d PG A 2
H54' H 0.3614 0.6777 0.1711 0.093 Uiso 0.573(6) 1 calc PR A 2
C55' C 0.2655(16) 0.5751(10) 0.1432(9) 0.076(3) Uiso 0.573(6) 1 d PG A 2
C56' C 0.3090(17) 0.6134(8) 0.0823(11) 0.076(3) Uiso 0.573(6) 1 d PG A 2
H56' H 0.3044 0.6596 0.0812 0.091 Uiso 0.573(6) 1 calc PR A 2
C57' C 0.3593(16) 0.5834(10) 0.0231(8) 0.076(3) Uiso 0.573(6) 1 d PG A 2
H57' H 0.3887 0.6093 -0.0181 0.091 Uiso 0.573(6) 1 calc PR A 2
C58' C 0.3661(16) 0.5151(10) 0.0247(8) 0.076(3) Uiso 0.573(6) 1 d PG A 2
H58' H 0.4001 0.4948 -0.0153 0.091 Uiso 0.573(6) 1 calc PR A 2
C59' C 0.3226(16) 0.4768(8) 0.0856(11) 0.076(3) Uiso 0.573(6) 1 d PG A 2
H59' H 0.3272 0.4306 0.0867 0.091 Uiso 0.573(6) 1 calc PR A 2
C60' C 0.2723(16) 0.5069(10) 0.1449(8) 0.076(3) Uiso 0.573(6) 1 d PG A 2
H60' H 0.2429 0.4810 0.1860 0.091 Uiso 0.573(6) 1 calc PR A 2
C61 C 0.5821(10) 0.6400(8) 0.1637(7) 0.050(4) Uani 1 1 d . . .
C62 C 0.5670(12) 0.6210(8) 0.1073(7) 0.057(4) Uani 1 1 d . . .
H62 H 0.5499 0.5783 0.1089 0.068 Uiso 1 1 calc R . .
C63 C 0.5769(15) 0.6643(11) 0.0494(9) 0.086(6) Uani 1 1 d . . .
H63 H 0.5675 0.6510 0.0109 0.103 Uiso 1 1 calc R . .
C64 C 0.6007(16) 0.7283(11) 0.0466(10) 0.089(6) Uani 1 1 d . . .
H64 H 0.6085 0.7576 0.0062 0.106 Uiso 1 1 calc R . .
C65 C 0.6127(15) 0.7480(10) 0.1026(9) 0.082(5) Uani 1 1 d . . .
H65 H 0.6258 0.7916 0.1016 0.098 Uiso 1 1 calc R . .
C66 C 0.6055(11) 0.7033(8) 0.1620(8) 0.056(4) Uani 1 1 d . . .
H66 H 0.6164 0.7162 0.2001 0.068 Uiso 1 1 calc R . .
C67 C 0.5675(10) 0.5010(6) 0.2232(6) 0.041(3) Uani 1 1 d . . .
C68 C 0.6475(14) 0.4522(8) 0.2242(11) 0.086(6) Uani 1 1 d . . .
H68 H 0.7018 0.4622 0.2354 0.103 Uiso 1 1 calc R . .
C69 C 0.6462(18) 0.3886(10) 0.2084(13) 0.111(8) Uani 1 1 d . . .
H69 H 0.7014 0.3568 0.2064 0.133 Uiso 1 1 calc R . .
C70 C 0.5674(18) 0.3732(8) 0.1963(10) 0.084(6) Uani 1 1 d . . .
H70 H 0.5651 0.3295 0.1893 0.101 Uiso 1 1 calc R . .
C71 C 0.4886(14) 0.4204(9) 0.1939(9) 0.076(5) Uani 1 1 d . . .
H71 H 0.4356 0.4093 0.1820 0.091 Uiso 1 1 calc R . .
C72 C 0.4873(12) 0.4834(7) 0.2088(8) 0.064(4) Uani 1 1 d . . .
H72 H 0.4320 0.5147 0.2091 0.077 Uiso 1 1 calc R . .
C73 C 0.3269(9) 0.7652(6) 0.4230(6) 0.039(3) Uani 1 1 d U A .
C74 C 0.2979(11) 0.8142(7) 0.3769(8) 0.055(4) Uani 1 1 d U . .
H74 H 0.2925 0.8033 0.3361 0.066 Uiso 1 1 calc R . .
C75 C 0.2770(12) 0.8797(8) 0.3921(8) 0.061(4) Uani 1 1 d U . .
H75 H 0.2565 0.9131 0.3617 0.073 Uiso 1 1 calc R . .
C76 C 0.2865(12) 0.8959(7) 0.4529(8) 0.061(4) Uani 1 1 d U . .
H76 H 0.2731 0.9401 0.4628 0.073 Uiso 1 1 calc R . .
C77 C 0.3152(11) 0.8475(7) 0.4976(8) 0.057(4) Uani 1 1 d U . .
H77 H 0.3221 0.8580 0.5381 0.069 Uiso 1 1 calc R . .
C78 C 0.3343(9) 0.7812(7) 0.4819(7) 0.045(3) Uani 1 1 d U . .
H78 H 0.3526 0.7476 0.5130 0.054 Uiso 1 1 calc R . .
C79 C 0.3891(9) 0.6308(6) 0.4658(7) 0.039(3) Uani 1 1 d . A .
C80 C 0.4853(10) 0.6329(7) 0.4645(8) 0.053(4) Uani 1 1 d . . .
H80 H 0.5257 0.6604 0.4293 0.063 Uiso 1 1 calc R . .
C81 C 0.5251(13) 0.5960(9) 0.5129(10) 0.073(5) Uani 1 1 d . . .
H81 H 0.5919 0.5977 0.5093 0.087 Uiso 1 1 calc R . .
C82 C 0.4672(17) 0.5574(9) 0.5657(10) 0.083(6) Uani 1 1 d . . .
H82 H 0.4922 0.5343 0.6003 0.100 Uiso 1 1 calc R . .
C83 C 0.3706(14) 0.5526(10) 0.5677(10) 0.089(6) Uani 1 1 d . . .
H83 H 0.3312 0.5245 0.6028 0.106 Uiso 1 1 calc R . .
C84 C 0.3313(12) 0.5886(8) 0.5188(9) 0.069(5) Uani 1 1 d . . .
H84 H 0.2657 0.5849 0.5212 0.082 Uiso 1 1 calc R . .
C87 C 0.4518(9) 0.6037(6) 0.3021(6) 0.040(3) Uani 1 1 d . . .
H87A H 0.4007 0.5988 0.2819 0.048 Uiso 1 1 calc R . .
H87B H 0.4430 0.5720 0.3435 0.048 Uiso 1 1 calc R . .
C88 C 0.4352(9) 0.6742(7) 0.3229(6) 0.043(3) Uani 1 1 d . A .
H88A H 0.4167 0.7057 0.2876 0.051 Uiso 1 1 calc R . .
H88B H 0.4973 0.6857 0.3263 0.051 Uiso 1 1 calc R . .
P3 P 0.3369(2) 0.68042(16) 0.40537(17) 0.0371(7) Uani 1 1 d . . .
P4 P 0.5730(2) 0.58306(16) 0.24179(18) 0.0389(8) Uani 1 1 d . . .
P5 P -0.2321(4) 1.1952(3) 0.2818(3) 0.0751(13) Uani 1 1 d . . .
F1 F -0.3133(12) 1.2235(7) 0.2470(8) 0.141(6) Uani 1 1 d . . .
F2 F -0.2999(11) 1.1404(6) 0.3267(7) 0.119(4) Uani 1 1 d . . .
F3 F -0.1823(11) 1.1462(7) 0.2262(6) 0.134(5) Uani 1 1 d . . .
F4 F -0.1545(10) 1.1658(6) 0.3215(7) 0.123(5) Uani 1 1 d . . .
F5 F -0.1660(12) 1.2496(7) 0.2377(8) 0.141(5) Uani 1 1 d . . .
F6 F -0.2812(10) 1.2437(6) 0.3394(6) 0.112(4) Uani 1 1 d . . .
P6 P -0.5000 1.0000 0.5000 0.0524(13) Uani 1 2 d S . .
F7 F -0.4399(12) 1.0489(7) 0.4441(7) 0.152(6) Uani 1 1 d . . .
F8 F -0.5822(11) 1.0138(7) 0.4658(9) 0.151(6) Uani 1 1 d . . .
F9 F -0.4502(11) 0.9410(6) 0.4579(6) 0.117(5) Uani 1 1 d . . .
P7 P -0.6278(5) 1.2520(3) 0.1681(3) 0.0850(16) Uani 1 1 d . . .
F10 F -0.6945(15) 1.2053(11) 0.2243(10) 0.225(11) Uani 1 1 d . . .
F11 F -0.7065(14) 1.2718(10) 0.1307(10) 0.194(8) Uani 1 1 d . . .
F12 F -0.5801(16) 1.1952(8) 0.1228(10) 0.191(8) Uani 1 1 d . . .
F13 F -0.5482(12) 1.2378(9) 0.2040(8) 0.164(7) Uani 1 1 d . . .
F14 F -0.6755(14) 1.3085(9) 0.2158(8) 0.166(7) Uani 1 1 d . . .
F15 F -0.5622(13) 1.3025(7) 0.1150(7) 0.143(6) Uani 1 1 d . . .
P8 P 0.1391(4) 0.0750(2) 0.3871(3) 0.0681(12) Uani 1 1 d . . .
F16 F 0.0460(8) 0.1006(6) 0.3634(7) 0.111(4) Uani 1 1 d . . .
F17 F 0.0870(9) 0.0151(7) 0.4347(7) 0.124(5) Uani 1 1 d . . .
F18 F 0.1825(10) 0.0327(6) 0.3258(6) 0.113(4) Uani 1 1 d . . .
F19 F 0.2341(9) 0.0509(5) 0.4108(7) 0.108(4) Uani 1 1 d . . .
F20 F 0.1937(9) 0.1332(5) 0.3400(6) 0.101(4) Uani 1 1 d . . .
F21 F 0.0983(11) 0.1196(7) 0.4469(6) 0.124(5) Uani 1 1 d . . .
O3 O -0.848(4) 1.115(3) 0.176(2) 0.187(18) Uiso 0.50 1 d P . .
C91 C -0.794(4) 1.049(3) 0.176(3) 0.132(19) Uiso 0.50 1 d P . .
P9 P 0.8963(18) 0.9933(12) 0.1069(11) 0.291(10) Uiso 0.50 1 d PD . .
F22 F 0.982(3) 0.982(2) 0.0380(14) 0.291(10) Uiso 0.50 1 d PD . .
F23 F 0.856(3) 1.0596(15) 0.0708(19) 0.291(10) Uiso 0.50 1 d PD . .
F24 F 0.810(2) 1.006(2) 0.1753(15) 0.291(10) Uiso 0.50 1 d PD . .
F25 F 0.937(3) 0.9266(15) 0.1423(19) 0.291(10) Uiso 0.50 1 d PD . .
F26 F 0.827(3) 0.9549(18) 0.084(2) 0.291(10) Uiso 0.50 1 d PD . .
F27 F 0.964(3) 1.0332(19) 0.129(2) 0.291(10) Uiso 0.50 1 d PD . .
C90 C 0.636(6) 0.917(5) 0.020(5) 0.26(4) Uiso 0.50 1 d PD . .
O2 O 0.526(6) 0.920(4) 0.051(4) 0.33(4) Uiso 0.50 1 d PD . .
N1A N -0.4756(13) 1.0297(7) 0.2328(8) 0.079(4) Uani 1 1 d . . .

loop_
_atom_site_aniso_label
_atom_site_aniso_U_11
_atom_site_aniso_U_22
_atom_site_aniso_U_33
_atom_site_aniso_U_23
_atom_site_aniso_U_13
_atom_site_aniso_U_12
Au1 0.0385(3) 0.0434(3) 0.0605(4) -0.0145(3) -0.0179(2) 0.0060(2)
Au2 0.0493(3) 0.0619(4) 0.0858(5) -0.0358(3) -0.0267(3) 0.0110(3)
Au3 0.0352(3) 0.0341(3) 0.0583(3) -0.0150(2) -0.0180(2) 0.0055(2)
Au4 0.0366(3) 0.0357(3) 0.0509(3) -0.0074(2) -0.0189(2) 0.0065(2)
S1 0.0426(18) 0.0392(19) 0.058(2) -0.0146(16) -0.0136(16) 0.0004(15)
S2 0.076(3) 0.036(2) 0.094(3) -0.020(2) -0.014(2) 0.0030(19)
S3 0.0332(16) 0.0379(19) 0.083(3) -0.0111(18) -0.0217(17) 0.0035(14)
S4 0.0473(19) 0.049(2) 0.064(2) -0.0066(17) -0.0313(18) 0.0068(16)
N2 0.073(9) 0.053(8) 0.078(9) -0.025(7) -0.031(8) 0.028(7)
N3 0.055(7) 0.037(6) 0.056(7) -0.008(5) -0.015(6) 0.014(5)
N4 0.059(7) 0.036(6) 0.053(7) -0.013(5) -0.024(6) 0.013(5)
C1 0.041(7) 0.052(9) 0.059(9) -0.022(7) -0.023(7) 0.011(6)
C2 0.083(13) 0.060(11) 0.084(12) -0.026(10) 0.003(10) -0.002(10)
C3 0.064(10) 0.066(11) 0.057(10) -0.016(8) -0.003(8) 0.033(9)
C4 0.066(10) 0.040(8) 0.066(10) -0.017(7) -0.017(8) 0.010(7)
C5 0.089(14) 0.079(14) 0.070(12) -0.005(10) 0.018(10) 0.033(11)
C6 0.090(13) 0.052(10) 0.061(10) 0.000(8) -0.003(9) 0.035(9)
C10 0.059(8) 0.054(8) 0.078(9) -0.020(7) -0.043(7) 0.013(6)
C11 0.053(7) 0.055(8) 0.085(9) -0.014(7) -0.045(7) 0.005(6)
C12 0.057(8) 0.062(8) 0.092(9) -0.027(7) -0.049(7) 0.028(7)
C13 0.055(7) 0.052(8) 0.089(9) -0.021(7) -0.046(7) 0.035(6)
C14 0.104(10) 0.064(9) 0.107(10) -0.044(8) -0.071(8) 0.045(8)
C15 0.100(10) 0.059(8) 0.097(10) -0.033(7) -0.074(8) 0.042(8)
C16 0.14(2) 0.077(15) 0.103(16) -0.018(12) -0.031(14) 0.060(14)
C17 0.064(11) 0.067(12) 0.112(15) -0.009(11) -0.027(11) 0.013(9)
C18 0.072(11) 0.053(10) 0.160(19) -0.012(11) -0.080(13) 0.016(9)
C19 0.027(6) 0.040(7) 0.058(8) -0.024(6) -0.010(6) 0.005(5)
C20 0.040(7) 0.044(8) 0.073(10) -0.021(7) -0.025(7) -0.009(6)
C21 0.038(7) 0.058(9) 0.066(9) -0.007(7) -0.032(7) 0.011(6)
C22 0.044(7) 0.048(8) 0.039(7) -0.010(6) -0.006(6) 0.011(6)
C23 0.036(7) 0.044(8) 0.075(10) -0.020(7) -0.025(7) 0.000(6)
C24 0.038(7) 0.044(8) 0.083(10) -0.021(7) -0.033(7) 0.010(6)
C25 0.072(12) 0.059(11) 0.087(13) -0.007(9) -0.018(10) 0.007(9)
C26 0.086(13) 0.051(10) 0.091(13) -0.020(9) -0.024(11) 0.016(9)
C27 0.076(12) 0.050(10) 0.159(19) -0.021(11) -0.067(13) 0.018(9)
C28 0.043(7) 0.040(8) 0.060(9) -0.022(7) -0.004(7) -0.005(6)
C29 0.096(13) 0.053(10) 0.051(9) 0.002(8) -0.018(9) -0.001(9)
C30 0.102(13) 0.041(9) 0.048(9) -0.011(7) -0.005(9) 0.035(9)
C31 0.049(8) 0.037(8) 0.067(10) -0.014(7) -0.023(7) 0.005(6)
C32 0.064(10) 0.048(9) 0.064(10) -0.008(8) -0.020(8) 0.010(8)
C33 0.040(8) 0.064(10) 0.063(10) -0.013(8) 0.001(7) 0.008(7)
C61 0.046(8) 0.064(10) 0.037(7) -0.015(7) -0.010(6) 0.008(7)
C62 0.076(11) 0.059(10) 0.033(8) -0.001(7) -0.017(7) -0.005(8)
C63 0.105(16) 0.110(17) 0.051(11) -0.022(11) -0.033(10) -0.002(13)
C64 0.116(17) 0.089(16) 0.064(12) 0.015(11) -0.045(12) -0.006(13)
C65 0.101(15) 0.070(13) 0.073(12) -0.001(10) -0.030(11) -0.004(11)
C66 0.053(9) 0.055(10) 0.066(10) -0.006(8) -0.023(8) -0.015(7)
C67 0.044(7) 0.030(7) 0.044(7) -0.009(6) -0.008(6) 0.005(6)
C68 0.073(12) 0.049(10) 0.153(19) -0.029(11) -0.057(13) 0.009(9)
C69 0.111(18) 0.049(12) 0.18(2) -0.060(14) -0.050(17) 0.027(11)
C70 0.137(19) 0.030(9) 0.093(14) -0.008(9) -0.038(13) -0.028(11)
C71 0.075(12) 0.073(13) 0.084(12) -0.035(10) -0.013(10) -0.019(10)
C72 0.065(10) 0.038(8) 0.095(12) -0.033(8) -0.026(9) 0.003(7)
C73 0.041(6) 0.031(6) 0.044(6) -0.015(5) -0.011(5) 0.007(5)
C74 0.062(7) 0.030(6) 0.071(7) -0.008(6) -0.023(6) 0.010(5)
C75 0.071(8) 0.045(7) 0.066(7) -0.004(6) -0.029(6) 0.012(6)
C76 0.071(8) 0.039(7) 0.070(8) -0.015(6) -0.022(6) 0.009(6)
C77 0.068(7) 0.048(7) 0.058(7) -0.018(6) -0.018(6) -0.004(6)
C78 0.044(6) 0.038(6) 0.054(7) -0.008(5) -0.021(5) 0.008(5)
C79 0.043(7) 0.028(6) 0.053(8) -0.014(6) -0.024(6) 0.011(5)
C80 0.043(8) 0.051(9) 0.074(10) -0.008(7) -0.029(7) -0.009(7)
C81 0.066(11) 0.065(11) 0.108(14) -0.013(10) -0.059(11) 0.006(9)
C82 0.118(17) 0.065(12) 0.070(12) 0.005(10) -0.042(12) -0.006(12)
C83 0.065(12) 0.076(13) 0.104(15) 0.031(11) -0.021(11) 0.002(10)
C84 0.053(9) 0.053(10) 0.090(12) 0.011(9) -0.019(9) 0.001(8)
C87 0.043(7) 0.030(7) 0.049(8) -0.005(6) -0.020(6) 0.002(5)
C88 0.041(7) 0.047(8) 0.037(7) -0.006(6) -0.013(6) 0.008(6)
P3 0.0349(16) 0.0287(16) 0.050(2) -0.0144(14) -0.0167(15) 0.0061(13)
P4 0.0360(17) 0.0326(17) 0.051(2) -0.0129(15) -0.0185(15) 0.0084(14)
P5 0.091(4) 0.057(3) 0.082(3) -0.002(2) -0.040(3) 0.002(3)
F1 0.179(14) 0.108(11) 0.185(14) -0.026(10) -0.137(12) 0.030(10)
F2 0.147(12) 0.073(8) 0.135(10) -0.009(7) -0.039(9) -0.023(8)
F3 0.165(14) 0.110(11) 0.106(9) -0.045(8) -0.017(9) 0.018(10)
F4 0.134(11) 0.091(9) 0.176(13) -0.009(9) -0.106(10) 0.022(8)
F5 0.157(14) 0.095(10) 0.154(12) 0.009(9) -0.024(11) -0.039(10)
F6 0.127(10) 0.082(9) 0.119(9) -0.038(7) -0.021(8) 0.002(8)
P6 0.058(3) 0.036(3) 0.067(4) -0.010(3) -0.024(3) 0.000(2)
F7 0.192(16) 0.087(10) 0.126(11) 0.003(8) 0.022(11) -0.036(10)
F8 0.138(12) 0.124(12) 0.249(18) -0.062(12) -0.143(13) 0.041(10)
F9 0.188(13) 0.069(8) 0.090(8) -0.040(6) -0.047(8) 0.040(8)
P7 0.112(4) 0.073(4) 0.084(4) 0.007(3) -0.050(3) -0.022(3)
F10 0.22(2) 0.27(3) 0.182(17) 0.078(17) -0.045(16) -0.16(2)
F11 0.202(19) 0.21(2) 0.232(19) -0.015(15) -0.164(17) 0.008(15)
F12 0.25(2) 0.123(14) 0.24(2) -0.102(14) -0.124(18) 0.050(14)
F13 0.160(15) 0.208(19) 0.153(13) 0.040(12) -0.106(12) -0.041(13)
F14 0.203(18) 0.178(17) 0.127(12) -0.058(12) -0.055(12) -0.001(14)
F15 0.212(17) 0.119(12) 0.098(9) 0.019(8) -0.044(10) -0.057(11)
P8 0.074(3) 0.042(2) 0.093(3) -0.002(2) -0.040(3) 0.005(2)
F16 0.089(8) 0.075(8) 0.180(12) -0.009(8) -0.073(8) 0.019(6)
F17 0.102(9) 0.102(10) 0.170(13) 0.037(9) -0.055(9) -0.043(8)
F18 0.145(11) 0.096(9) 0.116(9) -0.045(7) -0.070(9) 0.038(8)
F19 0.096(8) 0.071(8) 0.173(12) 0.020(7) -0.083(8) -0.001(6)
F20 0.096(8) 0.069(7) 0.135(10) 0.018(7) -0.046(8) -0.012(6)
F21 0.143(12) 0.127(12) 0.092(8) -0.040(8) -0.026(8) 0.015(9)
N1A 0.100(12) 0.061(10) 0.077(10) -0.014(8) -0.037(9) 0.016(8)

loop_
_atom_type_symbol
_atom_type_description
_atom_type_scat_dispersion_real
_atom_type_scat_dispersion_imag
_atom_type_scat_source
C C 0.0033 0.0016 'International Tables Vol C Tables 4.2.6.8 and 6.1.1.4'
H H 0.0000 0.0000 'International Tables Vol C Tables 4.2.6.8 and 6.1.1.4'
N N 0.0061 0.0033 'International Tables Vol C Tables 4.2.6.8 and 6.1.1.4'
O O 0.0106 0.0060 'International Tables Vol C Tables 4.2.6.8 and 6.1.1.4'
P P 0.1023 0.0942 'International Tables Vol C Tables 4.2.6.8 and 6.1.1.4'
S S 0.1246 0.1234 'International Tables Vol C Tables 4.2.6.8 and 6.1.1.4'
Au Au -2.0133 8.8022 'International Tables Vol C Tables 4.2.6.8 and 6.1.1.4'
F F 0.0171 0.0103 'International Tables Vol C Tables 4.2.6.8 and 6.1.1.4'

loop_
_geom_angle_atom_site_label_1
_geom_angle_atom_site_label_2
_geom_angle_atom_site_label_3
_geom_angle
_geom_angle_site_symmetry_1
_geom_angle_site_symmetry_3
_geom_angle_publ_flag
P1 Au1 P1' 10.2(4) . . ?
P1 Au1 S1 172.2(3) . . ?
P1' Au1 S1 177.4(2) . . ?
P1 Au1 Au4 94.9(3) . 1_455 ?
P1' Au1 Au4 104.3(2) . 1_455 ?
S1 Au1 Au4 78.25(9) . 1_455 ?
P2' Au2 S2 171.4(2) . . ?
P2' Au2 P2 11.2(3) . . ?
S2 Au2 P2 169.6(3) . . ?
P2' Au2 Au3 106.6(2) . . ?
S2 Au2 Au3 73.48(11) . . ?
P2 Au2 Au3 96.7(3) . . ?
P3 Au3 S3 170.30(12) . . ?
P3 Au3 Au2 111.28(9) . . ?
S3 Au3 Au2 76.61(10) . . ?
P4 Au4 S4 176.48(13) . . ?
P4 Au4 Au1 110.72(9) . 1_655 ?
S4 Au4 Au1 72.80(10) . 1_655 ?
C1 S1 Au1 107.5(5) . . ?
C28 S2 Au2 111.8(5) . . ?
C19 S3 Au3 104.6(4) . . ?
C10 S4 Au4 106.6(5) . . ?
C18 N2 C13 112.0(13) . . ?
C18 N2 C16 112.9(15) . . ?
C13 N2 C16 110.5(13) . . ?
C18 N2 C17 107.1(13) . . ?
C13 N2 C17 109.8(13) . . ?
C16 N2 C17 104.2(16) . . ?
C27 N3 C25 107.2(13) . . ?
C27 N3 C22 114.7(12) . . ?
C25 N3 C22 109.3(11) . . ?
C27 N3 C26 107.1(13) . . ?
C25 N3 C26 108.0(13) . . ?
C22 N3 C26 110.4(11) . . ?
C35' N4 C34 137(3) . . ?
C35' N4 C31 114.3(18) . . ?
C34 N4 C31 107(2) . . ?
C35' N4 C36' 106(2) . . ?
C34 N4 C36' 66(2) . . ?
C31 N4 C36' 114.0(16) . . ?
C35' N4 C34' 112(2) . . ?
C34 N4 C34' 38.5(19) . . ?
C31 N4 C34' 110.4(16) . . ?
C36' N4 C34' 99(2) . . ?
C35' N4 C35 35.3(18) . . ?
C34 N4 C35 118(3) . . ?
C31 N4 C35 110.9(19) . . ?
C36' N4 C35 131(2) . . ?
C34' N4 C35 82(2) . . ?
C35' N4 C36 70(2) . . ?
C34 N4 C36 108(3) . . ?
C31 N4 C36 108.7(19) . . ?
C36' N4 C36 42.9(18) . . ?
C34' N4 C36 135(2) . . ?
C35 N4 C36 105(2) . . ?
C6 C1 C2 113.8(15) . . ?
C6 C1 S1 127.1(11) . . ?
C2 C1 S1 119.1(13) . . ?
C3 C2 C1 123.3(17) . . ?
C3 C2 H2 118.3 . . ?
C1 C2 H2 118.3 . . ?
C4 C3 C2 121.1(15) . . ?
C4 C3 H3 119.5 . . ?
C2 C3 H3 119.5 . . ?
C3 C4 C5 118.7(15) . . ?
C3 C4 N1A 121.6(14) . . ?
C5 C4 N1A 119.7(15) . . ?
C6 C5 C4 117.6(16) . . ?
C6 C5 H5 121.2 . . ?
C4 C5 H5 121.2 . . ?
C1 C6 C5 125.5(15) . . ?
C1 C6 H6 117.2 . . ?
C5 C6 H6 117.2 . . ?
C15 C10 C11 116.9(14) . . ?
C15 C10 S4 124.7(11) . . ?
C11 C10 S4 118.3(12) . . ?
C12 C11 C10 121.8(15) . . ?
C12 C11 H11 119.1 . . ?
C10 C11 H11 119.1 . . ?
C13 C12 C11 118.4(14) . . ?
C13 C12 H12 120.8 . . ?
C11 C12 H12 120.8 . . ?
C14 C13 C12 119.6(14) . . ?
C14 C13 N2 121.1(15) . . ?
C12 C13 N2 119.2(13) . . ?
C13 C14 C15 122.7(17) . . ?
C13 C14 H14 118.7 . . ?
C15 C14 H14 118.7 . . ?
C10 C15 C14 120.7(15) . . ?
C10 C15 H15 119.7 . . ?
C14 C15 H15 119.7 . . ?
N2 C16 H16A 109.5 . . ?
N2 C16 H16B 109.5 . . ?
H16A C16 H16B 109.5 . . ?
N2 C16 H16C 109.5 . . ?
H16A C16 H16C 109.5 . . ?
H16B C16 H16C 109.5 . . ?
N2 C17 H17A 109.5 . . ?
N2 C17 H17B 109.5 . . ?
H17A C17 H17B 109.5 . . ?
N2 C17 H17C 109.5 . . ?
H17A C17 H17C 109.5 . . ?
H17B C17 H17C 109.5 . . ?
N2 C18 H18A 109.5 . . ?
N2 C18 H18B 109.5 . . ?
H18A C18 H18B 109.5 . . ?
N2 C18 H18C 109.5 . . ?
H18A C18 H18C 109.5 . . ?
H18B C18 H18C 109.5 . . ?
C24 C19 C20 117.9(12) . . ?
C24 C19 S3 125.5(10) . . ?
C20 C19 S3 116.5(10) . . ?
C21 C20 C19 119.7(12) . . ?
C21 C20 H20 120.2 . . ?
C19 C20 H20 120.2 . . ?
C20 C21 C22 120.7(12) . . ?
C20 C21 H21 119.6 . . ?
C22 C21 H21 119.6 . . ?
C23 C22 C21 119.4(13) . . ?
C23 C22 N3 120.2(13) . . ?
C21 C22 N3 120.4(12) . . ?
C22 C23 C24 120.5(13) . . ?
C22 C23 H23 119.7 . . ?
C24 C23 H23 119.7 . . ?
C23 C24 C19 121.6(12) . . ?
C23 C24 H24 119.2 . . ?
C19 C24 H24 119.2 . . ?
N3 C25 H25A 109.5 . . ?
N3 C25 H25B 109.5 . . ?
H25A C25 H25B 109.5 . . ?
N3 C25 H25C 109.5 . . ?
H25A C25 H25C 109.5 . . ?
H25B C25 H25C 109.5 . . ?
N3 C26 H26A 109.5 . . ?
N3 C26 H26B 109.5 . . ?
H26A C26 H26B 109.5 . . ?
N3 C26 H26C 109.5 . . ?
H26A C26 H26C 109.5 . . ?
H26B C26 H26C 109.5 . . ?
N3 C27 H27A 109.5 . . ?
N3 C27 H27B 109.5 . . ?
H27A C27 H27B 109.5 . . ?
N3 C27 H27C 109.5 . . ?
H27A C27 H27C 109.5 . . ?
H27B C27 H27C 109.5 . . ?
C33 C28 C29 118.1(14) . . ?
C33 C28 S2 116.3(10) . . ?
C29 C28 S2 125.6(12) . . ?
C30 C29 C28 120.6(15) . . ?
C30 C29 H29 119.7 . . ?
C28 C29 H29 119.7 . . ?
C29 C30 C31 122.5(14) . . ?
C29 C30 H30 118.7 . . ?
C31 C30 H30 118.7 . . ?
C30 C31 C32 116.7(13) . . ?
C30 C31 N4 123.5(13) . . ?
C32 C31 N4 119.8(13) . . ?
C33 C32 C31 121.9(15) . . ?
C33 C32 H32 119.0 . . ?
C31 C32 H32 119.0 . . ?
C32 C33 C28 120.1(14) . . ?
C32 C33 H33 120.0 . . ?
C28 C33 H33 120.0 . . ?
N1A C7 H7A 109.5 . . ?
N1A C7 H7B 109.5 . . ?
N1A C7 H7C 109.5 . . ?
N1A C8 H8A 109.5 . . ?
N1A C8 H8B 109.5 . . ?
N1A C8 H8C 109.5 . . ?
N1A C9 H9A 109.5 . . ?
N1A C9 H9B 109.5 . . ?
N1A C9 H9C 109.5 . . ?
N4 C34 H34A 109.5 . . ?
N4 C34 H34B 109.5 . . ?
N4 C34 H34C 109.5 . . ?
N4 C35 H35A 109.5 . . ?
N4 C35 H35B 109.5 . . ?
N4 C35 H35C 109.5 . . ?
N4 C36 H36A 109.5 . . ?
N4 C36 H36B 109.5 . . ?
N4 C36 H36C 109.5 . . ?
C43 P1 C37 105.4(15) . . ?
C43 P1 C85 104.9(18) . . ?
C37 P1 C85 108.7(14) . . ?
C43 P1 Au1 115.9(14) . . ?
C37 P1 Au1 111.3(9) . . ?
C85 P1 Au1 110.2(12) . . ?
C49 P2 C55 107.5(13) . . ?
C49 P2 C86 97.1(14) . . ?
C55 P2 C86 104.6(15) . . ?
C49 P2 Au2 114.8(10) . . ?
C55 P2 Au2 114.8(10) . . ?
C86 P2 Au2 116.1(12) . . ?
C86 C85 P1 102(2) . . ?
C86 C85 H85A 111.3 . . ?
P1 C85 H85A 111.3 . . ?
C86 C85 H85B 111.3 . . ?
P1 C85 H85B 111.3 . . ?
H85A C85 H85B 109.2 . . ?
C85 C86 P2 107(2) . . ?
C85 C86 H86A 110.3 . . ?
P2 C86 H86A 110.3 . . ?
C85 C86 H86B 110.3 . . ?
P2 C86 H86B 110.3 . . ?
H86A C86 H86B 108.5 . . ?
C38 C37 C42 120.0 . . ?
C38 C37 P1 124.5(13) . . ?
C42 C37 P1 115.5(13) . . ?
C37 C38 C39 120.0 . . ?
C37 C38 H38 120.0 . . ?
C39 C38 H38 120.0 . . ?
C38 C39 C40 120.0 . . ?
C38 C39 H39 120.0 . . ?
C40 C39 H39 120.0 . . ?
C39 C40 C41 120.0 . . ?
C39 C40 H40 120.0 . . ?
C41 C40 H40 120.0 . . ?
C42 C41 C40 120.0 . . ?
C42 C41 H41 120.0 . . ?
C40 C41 H41 120.0 . . ?
C41 C42 C37 120.0 . . ?
C41 C42 H42 120.0 . . ?
C37 C42 H42 120.0 . . ?
C44 C43 C48 120.0 . . ?
C44 C43 P1 119(2) . . ?
C48 C43 P1 121(2) . . ?
C43 C44 C45 120.0 . . ?
C43 C44 H44 120.0 . . ?
C45 C44 H44 120.0 . . ?
C46 C45 C44 120.0 . . ?
C46 C45 H45 120.0 . . ?
C44 C45 H45 120.0 . . ?
C45 C46 C47 120.0 . . ?
C45 C46 H46 120.0 . . ?
C47 C46 H46 120.0 . . ?
C48 C47 C46 120.0 . . ?
C48 C47 H47 120.0 . . ?
C46 C47 H47 120.0 . . ?
C47 C48 C43 120.0 . . ?
C47 C48 H48 120.0 . . ?
C43 C48 H48 120.0 . . ?
C50 C49 C54 120.0 . . ?
C50 C49 P2 117.9(14) . . ?
C54 C49 P2 122.0(14) . . ?
C51 C50 C49 120.0 . . ?
C51 C50 H50 120.0 . . ?
C49 C50 H50 120.0 . . ?
C50 C51 C52 120.0 . . ?
C50 C51 H51 120.0 . . ?
C52 C51 H51 120.0 . . ?
C51 C52 C53 120.0 . . ?
C51 C52 H52 120.0 . . ?
C53 C52 H52 120.0 . . ?
C54 C53 C52 120.0 . . ?
C54 C53 H53 120.0 . . ?
C52 C53 H53 120.0 . . ?
C53 C54 C49 120.0 . . ?
C53 C54 H54 120.0 . . ?
C49 C54 H54 120.0 . . ?
C56 C55 C60 120.0 . . ?
C56 C55 P2 117.1(16) . . ?
C60 C55 P2 122.8(17) . . ?
C57 C56 C55 120.0 . . ?
C57 C56 H56 120.0 . . ?
C55 C56 H56 120.0 . . ?
C58 C57 C56 120.0 . . ?
C58 C57 H57 120.0 . . ?
C56 C57 H57 120.0 . . ?
C59 C58 C57 120.0 . . ?
C59 C58 H58 120.0 . . ?
C57 C58 H58 120.0 . . ?
C58 C59 C60 120.0 . . ?
C58 C59 H59 120.0 . . ?
C60 C59 H59 120.0 . . ?
C59 C60 C55 120.0 . . ?
C59 C60 H60 120.0 . . ?
C55 C60 H60 120.0 . . ?
N1A C7' H7'1 109.5 . . ?
N1A C7' H7'2 109.5 . . ?
H7'1 C7' H7'2 109.5 . . ?
N1A C7' H7'3 109.5 . . ?
H7'1 C7' H7'3 109.5 . . ?
H7'2 C7' H7'3 109.5 . . ?
N1A C8' H8'1 109.5 . . ?
N1A C8' H8'2 109.5 . . ?
H8'1 C8' H8'2 109.5 . . ?
N1A C8' H8'3 109.5 . . ?
H8'1 C8' H8'3 109.5 . . ?
H8'2 C8' H8'3 109.5 . . ?
N1A C9' H9'1 109.5 . . ?
N1A C9' H9'2 109.5 . . ?
H9'1 C9' H9'2 109.5 . . ?
N1A C9' H9'3 109.5 . . ?
H9'1 C9' H9'3 109.5 . . ?
H9'2 C9' H9'3 109.5 . . ?
N4 C34' H34D 109.5 . . ?
N4 C34' H34E 109.5 . . ?
H34D C34' H34E 109.5 . . ?
N4 C34' H34F 109.5 . . ?
H34D C34' H34F 109.5 . . ?
H34E C34' H34F 109.5 . . ?
N4 C35' H35D 109.5 . . ?
N4 C35' H35E 109.5 . . ?
H35D C35' H35E 109.5 . . ?
N4 C35' H35F 109.5 . . ?
H35D C35' H35F 109.5 . . ?
H35E C35' H35F 109.5 . . ?
N4 C36' H36D 109.5 . . ?
N4 C36' H36E 109.5 . . ?
H36D C36' H36E 109.5 . . ?
N4 C36' H36F 109.5 . . ?
H36D C36' H36F 109.5 . . ?
H36E C36' H36F 109.5 . . ?
C37' P1' C85' 108.1(11) . . ?
C37' P1' C43' 103.9(11) . . ?
C85' P1' C43' 101.7(13) . . ?
C37' P1' Au1 117.4(7) . . ?
C85' P1' Au1 113.5(9) . . ?
C43' P1' Au1 110.7(9) . . ?
C49' P2' C86' 103.7(12) . . ?
C49' P2' C55' 105.9(10) . . ?
C86' P2' C55' 104.6(12) . . ?
C49' P2' Au2 112.3(7) . . ?
C86' P2' Au2 114.0(9) . . ?
C55' P2' Au2 115.3(8) . . ?
C86' C85' P1' 117.4(18) . . ?
C86' C85' H85C 108.0 . . ?
P1' C85' H85C 108.0 . . ?
C86' C85' H85D 108.0 . . ?
P1' C85' H85D 108.0 . . ?
H85C C85' H85D 107.2 . . ?
C85' C86' P2' 113.5(17) . . ?
C85' C86' H86C 108.9 . . ?
P2' C86' H86C 108.9 . . ?
C85' C86' H86D 108.9 . . ?
P2' C86' H86D 108.9 . . ?
H86C C86' H86D 107.7 . . ?
C38' C37' C42' 120.0 . . ?
C38' C37' P1' 118.5(10) . . ?
C42' C37' P1' 120.3(9) . . ?
C37' C38' C39' 120.0 . . ?
C37' C38' H38' 120.0 . . ?
C39' C38' H38' 120.0 . . ?
C38' C39' C40' 120.0 . . ?
C38' C39' H39' 120.0 . . ?
C40' C39' H39' 120.0 . . ?
C39' C40' C41' 120.0 . . ?
C39' C40' H40' 120.0 . . ?
C41' C40' H40' 120.0 . . ?
C40' C41' C42' 120.0 . . ?
C40' C41' H41' 120.0 . . ?
C42' C41' H41' 120.0 . . ?
C41' C42' C37' 120.0 . . ?
C41' C42' H42' 120.0 . . ?
C37' C42' H42' 120.0 . . ?
C44' C43' C48' 120.0 . . ?
C44' C43' P1' 127.3(17) . . ?
C48' C43' P1' 112.6(17) . . ?
C45' C44' C43' 120.0 . . ?
C45' C44' H44' 120.0 . . ?
C43' C44' H44' 120.0 . . ?
C44' C45' C46' 120.0 . . ?
C44' C45' H45' 120.0 . . ?
C46' C45' H45' 120.0 . . ?
C45' C46' C47' 120.0 . . ?
C45' C46' H46' 120.0 . . ?
C47' C46' H46' 120.0 . . ?
C48' C47' C46' 120.0 . . ?
C48' C47' H47' 120.0 . . ?
C46' C47' H47' 120.0 . . ?
C47' C48' C43' 120.0 . . ?
C47' C48' H48' 120.0 . . ?
C43' C48' H48' 120.0 . . ?
C50' C49' C54' 120.0 . . ?
C50' C49' P2' 118.1(12) . . ?
C54' C49' P2' 121.6(12) . . ?
C51' C50' C49' 120.0 . . ?
C51' C50' H50' 120.0 . . ?
C49' C50' H50' 120.0 . . ?
C52' C51' C50' 120.0 . . ?
C52' C51' H51' 120.0 . . ?
C50' C51' H51' 120.0 . . ?
C51' C52' C53' 120.0 . . ?
C51' C52' H52' 120.0 . . ?
C53' C52' H52' 120.0 . . ?
C54' C53' C52' 120.0 . . ?
C54' C53' H53' 120.0 . . ?
C52' C53' H53' 120.0 . . ?
C53' C54' C49' 120.0 . . ?
C53' C54' H54' 120.0 . . ?
C49' C54' H54' 120.0 . . ?
C56' C55' C60' 120.0 . . ?
C56' C55' P2' 122.3(12) . . ?
C60' C55' P2' 117.1(12) . . ?
C55' C56' C57' 120.0 . . ?
C55' C56' H56' 120.0 . . ?
C57' C56' H56' 120.0 . . ?
C58' C57' C56' 120.0 . . ?
C58' C57' H57' 120.0 . . ?
C56' C57' H57' 120.0 . . ?
C57' C58' C59' 120.0 . . ?
C57' C58' H58' 120.0 . . ?
C59' C58' H58' 120.0 . . ?
C60' C59' C58' 120.0 . . ?
C60' C59' H59' 120.0 . . ?
C58' C59' H59' 120.0 . . ?
C59' C60' C55' 120.0 . . ?
C59' C60' H60' 120.0 . . ?
C55' C60' H60' 120.0 . . ?
C62 C61 C66 120.2(14) . . ?
C62 C61 P4 121.5(12) . . ?
C66 C61 P4 118.3(11) . . ?
C63 C62 C61 119.8(16) . . ?
C63 C62 H62 120.1 . . ?
C61 C62 H62 120.1 . . ?
C62 C63 C64 120.8(16) . . ?
C62 C63 H63 119.6 . . ?
C64 C63 H63 119.6 . . ?
C65 C64 C63 119.7(17) . . ?
C65 C64 H64 120.2 . . ?
C63 C64 H64 120.2 . . ?
C64 C65 C66 120.2(19) . . ?
C64 C65 H65 119.9 . . ?
C66 C65 H65 119.9 . . ?
C61 C66 C65 119.3(15) . . ?
C61 C66 H66 120.4 . . ?
C65 C66 H66 120.4 . . ?
C72 C67 C68 118.1(13) . . ?
C72 C67 P4 123.1(10) . . ?
C68 C67 P4 118.7(12) . . ?
C69 C68 C67 119.9(17) . . ?
C69 C68 H68 120.0 . . ?
C67 C68 H68 120.0 . . ?
C70 C69 C68 120.2(19) . . ?
C70 C69 H69 119.9 . . ?
C68 C69 H69 119.9 . . ?
C69 C70 C71 121.0(16) . . ?
C69 C70 H70 119.5 . . ?
C71 C70 H70 119.5 . . ?
C72 C71 C70 120.3(17) . . ?
C72 C71 H71 119.8 . . ?
C70 C71 H71 119.8 . . ?
C71 C72 C67 120.2(16) . . ?
C71 C72 H72 119.9 . . ?
C67 C72 H72 119.9 . . ?
C78 C73 C74 120.2(12) . . ?
C78 C73 P3 122.8(10) . . ?
C74 C73 P3 116.5(10) . . ?
C73 C74 C75 119.1(14) . . ?
C73 C74 H74 120.4 . . ?
C75 C74 H74 120.4 . . ?
C74 C75 C76 120.2(14) . . ?
C74 C75 H75 119.9 . . ?
C76 C75 H75 119.9 . . ?
C77 C76 C75 120.0(14) . . ?
C77 C76 H76 120.0 . . ?
C75 C76 H76 120.0 . . ?
C76 C77 C78 119.0(14) . . ?
C76 C77 H77 120.5 . . ?
C78 C77 H77 120.5 . . ?
C73 C78 C77 121.4(13) . . ?
C73 C78 H78 119.3 . . ?
C77 C78 H78 119.3 . . ?
C80 C79 C84 116.9(13) . . ?
C80 C79 P3 122.6(11) . . ?
C84 C79 P3 120.5(11) . . ?
C79 C80 C81 122.7(15) . . ?
C79 C80 H80 118.6 . . ?
C81 C80 H80 118.6 . . ?
C82 C81 C80 119.9(17) . . ?
C82 C81 H81 120.0 . . ?
C80 C81 H81 120.0 . . ?
C81 C82 C83 118.9(17) . . ?
C81 C82 H82 120.5 . . ?
C83 C82 H82 120.5 . . ?
C84 C83 C82 121.1(18) . . ?
C84 C83 H83 119.5 . . ?
C82 C83 H83 119.5 . . ?
C83 C84 C79 120.4(16) . . ?
C83 C84 H84 119.8 . . ?
C79 C84 H84 119.8 . . ?
C88 C87 P4 114.0(9) . . ?
C88 C87 H87A 108.8 . . ?
P4 C87 H87A 108.8 . . ?
C88 C87 H87B 108.8 . . ?
P4 C87 H87B 108.8 . . ?
H87A C87 H87B 107.6 . . ?
C87 C88 P3 110.8(9) . . ?
C87 C88 H88A 109.5 . . ?
P3 C88 H88A 109.5 . . ?
C87 C88 H88B 109.5 . . ?
P3 C88 H88B 109.5 . . ?
H88A C88 H88B 108.1 . . ?
C79 P3 C73 106.1(6) . . ?
C79 P3 C88 104.2(6) . . ?
C73 P3 C88 105.6(6) . . ?
C79 P3 Au3 119.8(5) . . ?
C73 P3 Au3 104.8(4) . . ?
C88 P3 Au3 115.2(5) . . ?
C87 P4 C67 103.9(6) . . ?
C87 P4 C61 106.9(6) . . ?
C67 P4 C61 108.1(6) . . ?
C87 P4 Au4 111.5(4) . . ?
C67 P4 Au4 112.3(4) . . ?
C61 P4 Au4 113.5(5) . . ?
F5 P5 F1 89.6(9) . . ?
F5 P5 F3 91.2(8) . . ?
F1 P5 F3 91.3(8) . . ?
F5 P5 F2 179.6(10) . . ?
F1 P5 F2 90.2(9) . . ?
F3 P5 F2 89.1(8) . . ?
F5 P5 F6 89.3(8) . . ?
F1 P5 F6 90.1(8) . . ?
F3 P5 F6 178.6(9) . . ?
F2 P5 F6 90.4(7) . . ?
F5 P5 F4 93.0(9) . . ?
F1 P5 F4 176.5(9) . . ?
F3 P5 F4 90.9(8) . . ?
F2 P5 F4 87.2(8) . . ?
F6 P5 F4 87.7(7) . . ?
F7 P6 F7 180.0(8) 2_476 . ?
F7 P6 F8 91.0(9) 2_476 . ?
F7 P6 F8 89.0(9) . . ?
F7 P6 F8 89.0(9) 2_476 2_476 ?
F7 P6 F8 91.0(9) . 2_476 ?
F8 P6 F8 180.000(5) . 2_476 ?
F7 P6 F9 92.0(7) 2_476 2_476 ?
F7 P6 F9 88.0(7) . 2_476 ?
F8 P6 F9 88.9(7) . 2_476 ?
F8 P6 F9 91.1(7) 2_476 2_476 ?
F7 P6 F9 88.0(7) 2_476 . ?
F7 P6 F9 92.0(7) . . ?
F8 P6 F9 91.1(7) . . ?
F8 P6 F9 88.9(7) 2_476 . ?
F9 P6 F9 180.000(4) 2_476 . ?
F13 P7 F11 175.7(11) . . ?
F13 P7 F10 90.5(10) . . ?
F11 P7 F10 92.8(12) . . ?
F13 P7 F12 92.4(11) . . ?
F11 P7 F12 90.2(10) . . ?
F10 P7 F12 91.6(13) . . ?
F13 P7 F15 88.4(9) . . ?
F11 P7 F15 88.1(10) . . ?
F10 P7 F15 176.2(12) . . ?
F12 P7 F15 92.0(11) . . ?
F13 P7 F14 86.4(10) . . ?
F11 P7 F14 91.1(11) . . ?
F10 P7 F14 87.5(12) . . ?
F12 P7 F14 178.5(11) . . ?
F15 P7 F14 88.9(9) . . ?
F20 P8 F18 88.5(8) . . ?
F20 P8 F16 89.5(7) . . ?
F18 P8 F16 90.2(7) . . ?
F20 P8 F21 89.3(8) . . ?
F18 P8 F21 177.7(9) . . ?
F16 P8 F21 90.2(8) . . ?
F20 P8 F17 178.2(7) . . ?
F18 P8 F17 91.0(8) . . ?
F16 P8 F17 92.2(7) . . ?
F21 P8 F17 91.3(8) . . ?
F20 P8 F19 89.3(6) . . ?
F18 P8 F19 90.4(7) . . ?
F16 P8 F19 178.6(7) . . ?
F21 P8 F19 89.1(8) . . ?
F17 P8 F19 89.0(6) . . ?
F27 P9 F24 89.4(10) . . ?
F27 P9 F22 90.1(10) . . ?
F24 P9 F22 179.0(12) . . ?
F27 P9 F26 178.6(12) . . ?
F24 P9 F26 90.5(10) . . ?
F22 P9 F26 89.9(10) . . ?
F27 P9 F25 91.0(10) . . ?
F24 P9 F25 91.0(10) . . ?
F22 P9 F25 90.0(10) . . ?
F26 P9 F25 90.4(10) . . ?
F27 P9 F23 89.6(10) . . ?
F24 P9 F23 89.4(10) . . ?
F22 P9 F23 89.7(9) . . ?
F26 P9 F23 89.0(9) . . ?
F25 P9 F23 179.3(12) . . ?
P9 F22 F22 138(4) . 2_775 ?
C9' N1A C7 78(2) . . ?
C9' N1A C8 140(3) . . ?
C7 N1A C8 110(3) . . ?
C9' N1A C4 108(2) . . ?
C7 N1A C4 111(2) . . ?
C8 N1A C4 105(2) . . ?
C9' N1A C8' 109(2) . . ?
C7 N1A C8' 132(3) . . ?
C8 N1A C8' 36(2) . . ?
C4 N1A C8' 111.5(19) . . ?
C9' N1A C7' 112(2) . . ?
C7 N1A C7' 36(2) . . ?
C8 N1A C7' 76(2) . . ?
C4 N1A C7' 108.9(19) . . ?
C8' N1A C7' 107(2) . . ?
C9' N1A C9 23(2) . . ?
C7 N1A C9 100(3) . . ?
C8 N1A C9 123(3) . . ?
C4 N1A C9 108(3) . . ?
C8' N1A C9 89(3) . . ?
C7' N1A C9 131(3) . . ?

loop_
_geom_bond_atom_site_label_1
_geom_bond_atom_site_label_2
_geom_bond_distance
_geom_bond_site_symmetry_2
_geom_bond_publ_flag
Au1 P1 2.229(12) . ?
Au1 P1' 2.309(9) . ?
Au1 S1 2.330(4) . ?
Au1 Au4 3.0753(13) 1_455 ?
Au2 P2' 2.107(8) . ?
Au2 S2 2.303(5) . ?
Au2 P2 2.489(11) . ?
Au2 Au3 3.0782(11) . ?
Au3 P3 2.269(3) . ?
Au3 S3 2.321(3) . ?
Au4 P4 2.270(3) . ?
Au4 S4 2.318(3) . ?
Au4 Au1 3.0753(13) 1_655 ?
S1 C1 1.734(14) . ?
S2 C28 1.779(14) . ?
S3 C19 1.759(13) . ?
S4 C10 1.756(15) . ?
N2 C18 1.491(18) . ?
N2 C13 1.494(17) . ?
N2 C16 1.50(2) . ?
N2 C17 1.53(2) . ?
N3 C27 1.470(19) . ?
N3 C25 1.499(19) . ?
N3 C22 1.500(16) . ?
N3 C26 1.509(19) . ?
N4 C35' 1.39(3) . ?
N4 C34 1.42(4) . ?
N4 C31 1.486(16) . ?
N4 C36' 1.51(3) . ?
N4 C34' 1.52(3) . ?
N4 C35 1.58(4) . ?
N4 C36 1.59(4) . ?
C1 C6 1.36(2) . ?
C1 C2 1.42(2) . ?
C2 C3 1.36(2) . ?
C2 H2 0.9400 . ?
C3 C4 1.36(2) . ?
C3 H3 0.9400 . ?
C4 C5 1.42(2) . ?
C4 N1A 1.508(19) . ?
C5 C6 1.39(2) . ?
C5 H5 0.9400 . ?
C6 H6 0.9400 . ?
C10 C15 1.36(2) . ?
C10 C11 1.422(18) . ?
C11 C12 1.407(19) . ?
C11 H11 0.9400 . ?
C12 C13 1.38(2) . ?
C12 H12 0.9400 . ?
C13 C14 1.35(2) . ?
C14 C15 1.39(2) . ?
C14 H14 0.9400 . ?
C15 H15 0.9400 . ?
C16 H16A 0.9700 . ?
C16 H16B 0.9700 . ?
C16 H16C 0.9700 . ?
C17 H17A 0.9700 . ?
C17 H17B 0.9700 . ?
C17 H17C 0.9700 . ?
C18 H18A 0.9700 . ?
C18 H18B 0.9700 . ?
C18 H18C 0.9700 . ?
C19 C24 1.394(17) . ?
C19 C20 1.426(17) . ?
C20 C21 1.400(18) . ?
C20 H20 0.9400 . ?
C21 C22 1.401(19) . ?
C21 H21 0.9400 . ?
C22 C23 1.377(18) . ?
C23 C24 1.393(18) . ?
C23 H23 0.9400 . ?
C24 H24 0.9400 . ?
C25 H25A 0.9700 . ?
C25 H25B 0.9700 . ?
C25 H25C 0.9700 . ?
C26 H26A 0.9700 . ?
C26 H26B 0.9700 . ?
C26 H26C 0.9700 . ?
C27 H27A 0.9700 . ?
C27 H27B 0.9700 . ?
C27 H27C 0.9700 . ?
C28 C33 1.37(2) . ?
C28 C29 1.38(2) . ?
C29 C30 1.35(2) . ?
C29 H29 0.9400 . ?
C30 C31 1.36(2) . ?
C30 H30 0.9400 . ?
C31 C32 1.380(19) . ?
C32 C33 1.37(2) . ?
C32 H32 0.9400 . ?
C33 H33 0.9400 . ?
C7 N1A 1.48(5) . ?
C7 H7A 0.9700 . ?
C7 H7B 0.9700 . ?
C7 H7C 0.9700 . ?
C8 N1A 1.50(5) . ?
C8 H8A 0.9700 . ?
C8 H8B 0.9700 . ?
C8 H8C 0.9700 . ?
C9 N1A 1.54(5) . ?
C9 H9A 0.9700 . ?
C9 H9B 0.9700 . ?
C9 H9C 0.9700 . ?
C34 H34A 0.9700 . ?
C34 H34B 0.9700 . ?
C34 H34C 0.9700 . ?
C35 H35A 0.9700 . ?
C35 H35B 0.9700 . ?
C35 H35C 0.9700 . ?
C36 H36A 0.9700 . ?
C36 H36B 0.9700 . ?
C36 H36C 0.9700 . ?
C89 O1 1.58(7) . ?
P1 C43 1.79(3) . ?
P1 C37 1.821(17) . ?
P1 C85 1.95(4) . ?
P2 C49 1.79(2) . ?
P2 C55 1.84(2) . ?
P2 C86 1.88(3) . ?
C85 C86 1.58(5) . ?
C85 H85A 0.9800 . ?
C85 H85B 0.9800 . ?
C86 H86A 0.9800 . ?
C86 H86B 0.9800 . ?
C37 C38 1.3900 . ?
C37 C42 1.3900 . ?
C38 C39 1.3900 . ?
C38 H38 0.9400 . ?
C39 C40 1.3900 . ?
C39 H39 0.9400 . ?
C40 C41 1.3900 . ?
C40 H40 0.9400 . ?
C41 C42 1.3900 . ?
C41 H41 0.9400 . ?
C42 H42 0.9400 . ?
C43 C44 1.3900 . ?
C43 C48 1.3900 . ?
C44 C45 1.3900 . ?
C44 H44 0.9400 . ?
C45 C46 1.3900 . ?
C45 H45 0.9400 . ?
C46 C47 1.3900 . ?
C46 H46 0.9400 . ?
C47 C48 1.3900 . ?
C47 H47 0.9400 . ?
C48 H48 0.9400 . ?
C49 C50 1.3900 . ?
C49 C54 1.3900 . ?
C50 C51 1.3900 . ?
C50 H50 0.9400 . ?
C51 C52 1.3900 . ?
C51 H51 0.9400 . ?
C52 C53 1.3900 . ?
C52 H52 0.9400 . ?
C53 C54 1.3900 . ?
C53 H53 0.9400 . ?
C54 H54 0.9400 . ?
C55 C56 1.3900 . ?
C55 C60 1.3900 . ?
C56 C57 1.3900 . ?
C56 H56 0.9400 . ?
C57 C58 1.3900 . ?
C57 H57 0.9400 . ?
C58 C59 1.3900 . ?
C58 H58 0.9400 . ?
C59 C60 1.3900 . ?
C59 H59 0.9400 . ?
C60 H60 0.9400 . ?
C7' N1A 1.53(4) . ?
C7' H7'1 0.9700 . ?
C7' H7'2 0.9700 . ?
C7' H7'3 0.9700 . ?
C8' N1A 1.53(3) . ?
C8' H8'1 0.9700 . ?
C8' H8'2 0.9700 . ?
C8' H8'3 0.9700 . ?
C9' N1A 1.47(4) . ?
C9' H9'1 0.9700 . ?
C9' H9'2 0.9700 . ?
C9' H9'3 0.9700 . ?
O1' C89' 1.52(8) . ?
C34' H34D 0.9700 . ?
C34' H34E 0.9700 . ?
C34' H34F 0.9700 . ?
C35' H35D 0.9700 . ?
C35' H35E 0.9700 . ?
C35' H35F 0.9700 . ?
C36' H36D 0.9700 . ?
C36' H36E 0.9700 . ?
C36' H36F 0.9700 . ?
P1' C37' 1.772(13) . ?
P1' C85' 1.82(3) . ?
P1' C43' 1.91(2) . ?
P2' C49' 1.781(17) . ?
P2' C86' 1.80(3) . ?
P2' C55' 1.823(16) . ?
C85' C86' 1.53(3) . ?
C85' H85C 0.9800 . ?
C85' H85D 0.9800 . ?
C86' H86C 0.9800 . ?
C86' H86D 0.9800 . ?
C37' C38' 1.3900 . ?
C37' C42' 1.3900 . ?
C38' C39' 1.3900 . ?
C38' H38' 0.9400 . ?
C39' C40' 1.3900 . ?
C39' H39' 0.9400 . ?
C40' C41' 1.3900 . ?
C40' H40' 0.9400 . ?
C41' C42' 1.3900 . ?
C41' H41' 0.9400 . ?
C42' H42' 0.9400 . ?
C43' C44' 1.3900 . ?
C43' C48' 1.3900 . ?
C44' C45' 1.3900 . ?
C44' H44' 0.9400 . ?
C45' C46' 1.3900 . ?
C45' H45' 0.9400 . ?
C46' C47' 1.3900 . ?
C46' H46' 0.9400 . ?
C47' C48' 1.3900 . ?
C47' H47' 0.9400 . ?
C48' H48' 0.9400 . ?
C49' C50' 1.3900 . ?
C49' C54' 1.3900 . ?
C50' C51' 1.3900 . ?
C50' H50' 0.9400 . ?
C51' C52' 1.3900 . ?
C51' H51' 0.9400 . ?
C52' C53' 1.3900 . ?
C52' H52' 0.9400 . ?
C53' C54' 1.3900 . ?
C53' H53' 0.9400 . ?
C54' H54' 0.9400 . ?
C55' C56' 1.3900 . ?
C55' C60' 1.3900 . ?
C56' C57' 1.3900 . ?
C56' H56' 0.9400 . ?
C57' C58' 1.3900 . ?
C57' H57' 0.9400 . ?
C58' C59' 1.3900 . ?
C58' H58' 0.9400 . ?
C59' C60' 1.3900 . ?
C59' H59' 0.9400 . ?
C60' H60' 0.9400 . ?
C61 C62 1.383(19) . ?
C61 C66 1.39(2) . ?
C61 P4 1.828(14) . ?
C62 C63 1.36(2) . ?
C62 H62 0.9400 . ?
C63 C64 1.40(3) . ?
C63 H63 0.9400 . ?
C64 C65 1.36(2) . ?
C64 H64 0.9400 . ?
C65 C66 1.40(2) . ?
C65 H65 0.9400 . ?
C66 H66 0.9400 . ?
C67 C72 1.388(19) . ?
C67 C68 1.41(2) . ?
C67 P4 1.809(13) . ?
C68 C69 1.40(2) . ?
C68 H68 0.9400 . ?
C69 C70 1.33(3) . ?
C69 H69 0.9400 . ?
C70 C71 1.38(3) . ?
C70 H70 0.9400 . ?
C71 C72 1.38(2) . ?
C71 H71 0.9400 . ?
C72 H72 0.9400 . ?
C73 C78 1.359(17) . ?
C73 C74 1.393(18) . ?
C73 P3 1.813(12) . ?
C74 C75 1.399(19) . ?
C74 H74 0.9400 . ?
C75 C76 1.41(2) . ?
C75 H75 0.9400 . ?
C76 C77 1.37(2) . ?
C76 H76 0.9400 . ?
C77 C78 1.416(18) . ?
C77 H77 0.9400 . ?
C78 H78 0.9400 . ?
C79 C80 1.376(17) . ?
C79 C84 1.405(19) . ?
C79 P3 1.781(12) . ?
C80 C81 1.39(2) . ?
C80 H80 0.9400 . ?
C81 C82 1.36(2) . ?
C81 H81 0.9400 . ?
C82 C83 1.39(2) . ?
C82 H82 0.9400 . ?
C83 C84 1.38(2) . ?
C83 H83 0.9400 . ?
C84 H84 0.9400 . ?
C87 C88 1.540(17) . ?
C87 P4 1.808(12) . ?
C87 H87A 0.9800 . ?
C87 H87B 0.9800 . ?
C88 P3 1.833(12) . ?
C88 H88A 0.9800 . ?
C88 H88B 0.9800 . ?
P5 F5 1.556(13) . ?
P5 F1 1.559(12) . ?
P5 F3 1.568(13) . ?
P5 F2 1.580(13) . ?
P5 F6 1.589(12) . ?
P5 F4 1.590(11) . ?
P6 F7 1.531(12) 2_476 ?
P6 F7 1.531(12) . ?
P6 F8 1.536(12) . ?
P6 F8 1.536(12) 2_476 ?
P6 F9 1.551(10) 2_476 ?
P6 F9 1.551(10) . ?
P7 F13 1.527(14) . ?
P7 F11 1.544(15) . ?
P7 F10 1.548(15) . ?
P7 F12 1.548(16) . ?
P7 F15 1.563(14) . ?
P7 F14 1.572(17) . ?
P8 F20 1.557(11) . ?
P8 F18 1.557(12) . ?
P8 F16 1.561(11) . ?
P8 F21 1.562(13) . ?
P8 F17 1.573(12) . ?
P8 F19 1.582(11) . ?
O3 C91 1.46(6) . ?
P9 F27 1.569(9) . ?
P9 F24 1.571(9) . ?
P9 F22 1.573(9) . ?
P9 F26 1.575(9) . ?
P9 F25 1.578(9) . ?
P9 F23 1.580(9) . ?
F22 F22 1.59(6) 2_775 ?
C90 O2 1.48(2) . ?

loop_
_geom_hbond_atom_site_label_D
_geom_hbond_atom_site_label_H
_geom_hbond_atom_site_label_A
_geom_hbond_distance_DH
_geom_hbond_distance_HA
_geom_hbond_distance_DA
_geom_hbond_angle_DHA
_geom_hbond_site_symmetry_A
C8' H8'1 F12 0.97 2.48 3.43(4) 167.5 .
C5 H5 F24 0.94 2.49 2.89(5) 105.9 1_455
C5 H5 F26 0.94 2.21 3.00(4) 140.1 1_455
C27 H27A F24 0.97 2.44 3.02(4) 118.1 1_455
C16 H16C F20 0.97 2.50 3.45(2) 164.9 1_655
C34' H34D F8 0.97 2.54 3.50(4) 169.4 1_645
C41' H41' F5 0.94 2.47 3.286(19) 145.0 2_575
C76 H76 F19 0.94 2.43 3.216(18) 140.5 1_565
